data_4024003
loop_
_publ_author_name
'Steven M. Mennen'
'Scott J. Miller'

_publ_section_title
;
 Development of a Bio-Inspired Acyl-Anion Equivalent Macrocyclization
 and Synthesis of a trans-Resorcylide Precursor
;
_journal_name_full 'Journal of Organic Chemistry'
_journal_page_first 5260
_journal_page_last 5269
_journal_paper_doi 10.1021/jo070676d
_journal_volume 72
_journal_year 2007
_chemical_formula_sum 'C15 H18 O4'
_chemical_formula_weight 262.29
_chemical_name_systematic
; 
 ? 
;
_space_group_IT_number 14
_symmetry_cell_setting monoclinic
_symmetry_space_group_name_Hall '-P 2yn'
_symmetry_space_group_name_H-M 'P 1 21/n 1'
_atom_sites_solution_hydrogens difmap
_atom_sites_solution_primary direct
_atom_sites_solution_secondary difmap
_audit_creation_method SHELXL-97
_cell_angle_alpha 90.00
_cell_angle_beta 95.4700(10)
_cell_angle_gamma 90.00
_cell_formula_units_Z 4
_cell_length_a 8.3414(5)
_cell_length_b 8.5092(5)
_cell_length_c 18.2164(11)
_cell_measurement_reflns_used 6587
_cell_measurement_temperature 193(2)
_cell_measurement_theta_max 28.28
_cell_measurement_theta_min 2.25
_cell_volume 1287.09(13)
_computing_cell_refinement 'Bruker SMART'
_computing_data_collection 'Bruker SMART'
_computing_data_reduction 'Bruker SAINT'
_computing_molecular_graphics 'Bruker SHELXTL'
_computing_publication_material 'Bruker SHELXTL'
_computing_structure_refinement 'SHELXL-97 (Sheldrick, 1997)'
_computing_structure_solution 'SHELXS-97 (Sheldrick, 1990)'
_diffrn_ambient_temperature 193(2)
_diffrn_measured_fraction_theta_full 0.996
_diffrn_measured_fraction_theta_max 0.996
_diffrn_measurement_device_type 'CCD area detector'
_diffrn_measurement_method 'phi and omega scans'
_diffrn_radiation_monochromator graphite
_diffrn_radiation_source 'normal-focus sealed tube'
_diffrn_radiation_type MoK\a
_diffrn_radiation_wavelength 0.71073
_diffrn_reflns_av_R_equivalents 0.1482
_diffrn_reflns_av_sigmaI/netI 0.0879
_diffrn_reflns_limit_h_max 11
_diffrn_reflns_limit_h_min -8
_diffrn_reflns_limit_k_max 11
_diffrn_reflns_limit_k_min -9
_diffrn_reflns_limit_l_max 24
_diffrn_reflns_limit_l_min -24
_diffrn_reflns_number 9028
_diffrn_reflns_theta_full 28.30
_diffrn_reflns_theta_max 28.30
_diffrn_reflns_theta_min 2.25
_exptl_absorpt_coefficient_mu 0.098
_exptl_absorpt_correction_type none
_exptl_crystal_colour colorless
_exptl_crystal_density_diffrn 1.354
_exptl_crystal_density_meas 0
_exptl_crystal_density_method 'not measured'
_exptl_crystal_description chunk
_exptl_crystal_F_000 560
_exptl_crystal_size_max 0.30
_exptl_crystal_size_mid 0.10
_exptl_crystal_size_min 0.05
_refine_diff_density_max 0.480
_refine_diff_density_min -0.325
_refine_diff_density_rms 0.068
_refine_ls_extinction_method none
_refine_ls_goodness_of_fit_ref 1.056
_refine_ls_hydrogen_treatment refall
_refine_ls_matrix_type full
_refine_ls_number_parameters 244
_refine_ls_number_reflns 3183
_refine_ls_number_restraints 0
_refine_ls_restrained_S_all 1.056
_refine_ls_R_factor_all 0.0598
_refine_ls_R_factor_gt 0.0575
_refine_ls_shift/su_max 0.087
_refine_ls_shift/su_mean 0.019
_refine_ls_structure_factor_coef Fsqd
_refine_ls_weighting_details 'calc w=1/[\s^2^(Fo^2^)+(0.0815P)^2^+0.1061P] where P=(Fo^2^+2Fc^2^)/3'
_refine_ls_weighting_scheme calc
_refine_ls_wR_factor_gt 0.1363
_refine_ls_wR_factor_ref 0.1407
_reflns_number_gt 2905
_reflns_number_total 3183
_reflns_threshold_expression >2sigma(I)
_cod_data_source_file jo070676drom20070402_022625.cif
_cod_data_source_block snsm01m
_cod_depositor_comments
;
The following automatic conversions were performed:
'_symmetry_cell_setting' value 'Monoclinic' changed to 'monoclinic'
according to '/home/saulius/struct/CIF-dictionaries/cif_core.dic'
dictionary named 'cif_core.dic' version 2.4.1 from 2010-06-29.

Automatic conversion script
Id: cif_fix_enum 1527 2010-12-29 10:47:43Z saulius 
;
_cod_original_sg_symbol_H-M 'P 21/n'
_cod_database_code 4024003

loop_
_symmetry_equiv_pos_as_xyz
'x, y, z'
'-x+1/2, y+1/2, -z+1/2'
'-x, -y, -z'
'x-1/2, -y-1/2, z-1/2'

loop_
_atom_site_label
_atom_site_type_symbol
_atom_site_fract_x
_atom_site_fract_y
_atom_site_fract_z
_atom_site_U_iso_or_equiv
_atom_site_adp_type
_atom_site_occupancy
_atom_site_symmetry_multiplicity
_atom_site_calc_flag
_atom_site_refinement_flags
_atom_site_disorder_assembly
_atom_site_disorder_group
O2 O 0.75241(9) -0.00460(8) 0.03483(4) 0.0283(2) Uani 1 1 d . . .
O4 O 0.56712(10) 0.39576(11) 0.15899(5) 0.0386(2) Uani 1 1 d . . .
O3 O 0.49914(9) 0.30386(11) 0.02317(5) 0.0351(2) Uani 1 1 d . . .
O1 O 0.88154(11) -0.23046(10) 0.06169(5) 0.0428(2) Uani 1 1 d . . .
C14 C 0.63995(12) 0.33927(11) 0.03681(5) 0.0256(2) Uani 1 1 d . . .
C5 C 0.85233(12) 0.34139(11) 0.14841(5) 0.0250(2) Uani 1 1 d . . .
C9 C 0.80759(11) -0.11852(12) 0.08094(6) 0.0274(2) Uani 1 1 d . . .
C1 C 1.02163(13) 0.13992(13) 0.20740(5) 0.0305(2) Uani 1 1 d . . .
C8 C 0.76335(13) -0.09323(12) 0.15855(6) 0.0299(2) Uani 1 1 d . . .
C13 C 0.76305(12) 0.33032(12) -0.01792(6) 0.0280(2) Uani 1 1 d . . .
C4 C 0.98772(13) 0.43843(12) 0.14977(6) 0.0294(2) Uani 1 1 d . . .
C7 C 0.72742(13) 0.07660(13) 0.17876(5) 0.0290(2) Uani 1 1 d . . .
C15 C 0.69451(13) 0.40767(12) 0.11296(6) 0.0282(2) Uani 1 1 d . . .
C6 C 0.86872(12) 0.18776(12) 0.17736(5) 0.0255(2) Uani 1 1 d . . .
C12 C 0.70636(13) 0.25191(13) -0.09095(5) 0.0307(2) Uani 1 1 d . . .
C2 C 1.15517(13) 0.23726(13) 0.20828(6) 0.0312(2) Uani 1 1 d . . .
C10 C 0.77336(13) -0.02865(13) -0.04291(5) 0.0296(2) Uani 1 1 d . . .
C3 C 1.13870(13) 0.38785(13) 0.17900(6) 0.0306(2) Uani 1 1 d . . .
C11 C 0.65613(13) 0.07912(13) -0.08671(5) 0.0294(2) Uani 1 1 d . . .
H18 H 0.6356(18) 0.1175(17) 0.1470(8) 0.033(3) Uiso 1 1 d . . .
H16 H 0.6638(18) -0.1615(17) 0.1610(9) 0.034(3) Uiso 1 1 d . . .
H5 H 0.716(2) 0.5214(19) 0.1033(9) 0.043(4) Uiso 1 1 d . . .
H4 H 0.972(2) 0.5408(19) 0.1290(9) 0.040(4) Uiso 1 1 d . . .
H8 H 0.8616(17) 0.2772(16) 0.0073(8) 0.030(3) Uiso 1 1 d . . .
H3 H 1.2327(19) 0.4587(18) 0.1795(9) 0.036(4) Uiso 1 1 d . . .
H2 H 1.2663(19) 0.1978(19) 0.2296(9) 0.040(4) Uiso 1 1 d . . .
H14 H 0.7481(17) -0.1403(16) -0.0546(8) 0.032(3) Uiso 1 1 d . . .
H10 H 0.613(2) 0.3124(19) -0.1166(9) 0.042(4) Uiso 1 1 d . . .
H1 H 1.033(2) 0.040(2) 0.2321(10) 0.045(4) Uiso 1 1 d . . .
H15 H 0.8497(17) -0.1381(18) 0.1900(9) 0.035(4) Uiso 1 1 d . . .
H6 H 0.484(2) 0.362(2) 0.1284(11) 0.049(4) Uiso 1 1 d . . .
H12 H 0.5524(18) 0.0711(18) -0.0651(9) 0.036(4) Uiso 1 1 d . . .
H13 H 0.8833(19) -0.0021(17) -0.0492(8) 0.035(4) Uiso 1 1 d . . .
H9 H 0.794(2) 0.2602(18) -0.1216(9) 0.041(4) Uiso 1 1 d . . .
H11 H 0.643(2) 0.0415(19) -0.1367(10) 0.045(4) Uiso 1 1 d . . .
H7 H 0.7943(19) 0.4419(19) -0.0267(9) 0.040(4) Uiso 1 1 d . . .
H17 H 0.6897(18) 0.0766(19) 0.2269(9) 0.040(4) Uiso 1 1 d . . .

loop_
_atom_site_aniso_label
_atom_site_aniso_U_11
_atom_site_aniso_U_22
_atom_site_aniso_U_33
_atom_site_aniso_U_23
_atom_site_aniso_U_13
_atom_site_aniso_U_12
O2 0.0367(4) 0.0240(4) 0.0240(4) 0.0030(2) 0.0028(3) 0.0035(3)
O4 0.0355(4) 0.0468(5) 0.0347(4) -0.0079(3) 0.0092(3) 0.0071(4)
O3 0.0274(4) 0.0398(4) 0.0379(4) -0.0021(3) 0.0016(3) -0.0006(3)
O1 0.0441(5) 0.0335(4) 0.0519(5) 0.0083(4) 0.0097(4) 0.0134(4)
C14 0.0280(4) 0.0211(4) 0.0273(4) 0.0027(3) 0.0006(3) 0.0030(4)
C5 0.0294(4) 0.0243(5) 0.0212(4) -0.0030(3) 0.0018(3) 0.0015(4)
C9 0.0242(4) 0.0229(5) 0.0347(5) 0.0063(4) 0.0008(4) -0.0026(4)
C1 0.0357(5) 0.0303(5) 0.0243(4) 0.0062(4) -0.0031(4) -0.0021(4)
C8 0.0344(5) 0.0255(5) 0.0289(5) 0.0087(4) -0.0013(4) -0.0043(4)
C13 0.0303(5) 0.0277(5) 0.0259(4) 0.0028(4) 0.0029(4) -0.0033(4)
C4 0.0360(5) 0.0232(5) 0.0288(5) -0.0010(4) 0.0014(4) -0.0023(4)
C7 0.0325(5) 0.0296(5) 0.0252(4) 0.0041(4) 0.0039(4) -0.0047(4)
C15 0.0301(5) 0.0245(5) 0.0299(5) -0.0024(4) 0.0026(4) 0.0033(4)
C6 0.0314(5) 0.0268(5) 0.0183(4) -0.0002(3) 0.0018(3) -0.0023(4)
C12 0.0359(5) 0.0336(5) 0.0222(4) 0.0056(4) 0.0011(4) -0.0025(4)
C2 0.0323(5) 0.0348(5) 0.0252(4) 0.0017(4) -0.0038(4) -0.0012(5)
C10 0.0328(5) 0.0301(5) 0.0263(5) -0.0011(4) 0.0056(4) -0.0008(4)
C3 0.0323(5) 0.0305(5) 0.0284(5) -0.0019(4) 0.0002(4) -0.0055(4)
C11 0.0307(5) 0.0342(5) 0.0230(4) -0.0011(4) 0.0001(4) -0.0041(4)

loop_
_atom_type_symbol
_atom_type_description
_atom_type_scat_dispersion_real
_atom_type_scat_dispersion_imag
_atom_type_scat_source
C C 0.0033 0.0016 'International Tables Vol C Tables 4.2.6.8 and 6.1.1.4'
H H 0.0000 0.0000 'International Tables Vol C Tables 4.2.6.8 and 6.1.1.4'
O O 0.0106 0.0060 'International Tables Vol C Tables 4.2.6.8 and 6.1.1.4'

loop_
_geom_angle_atom_site_label_1
_geom_angle_atom_site_label_2
_geom_angle_atom_site_label_3
_geom_angle
_geom_angle_site_symmetry_1
_geom_angle_site_symmetry_3
_geom_angle_publ_flag
C9 O2 C10 116.30(8) . . ?
C15 O4 H6 103.6(12) . . ?
O3 C14 C13 124.14(9) . . ?
O3 C14 C15 118.49(9) . . ?
C13 C14 C15 117.25(8) . . ?
C4 C5 C6 119.43(9) . . ?
C4 C5 C15 117.03(9) . . ?
C6 C5 C15 123.51(9) . . ?
O1 C9 O2 123.09(10) . . ?
O1 C9 C8 124.24(9) . . ?
O2 C9 C8 112.65(9) . . ?
C2 C1 C6 122.12(10) . . ?
C2 C1 H1 118.5(11) . . ?
C6 C1 H1 119.2(11) . . ?
C9 C8 C7 115.55(8) . . ?
C9 C8 H16 103.5(9) . . ?
C7 C8 H16 110.5(8) . . ?
C9 C8 H15 105.5(9) . . ?
C7 C8 H15 112.7(9) . . ?
H16 C8 H15 108.4(12) . . ?
C14 C13 C12 115.32(9) . . ?
C14 C13 H8 107.5(8) . . ?
C12 C13 H8 111.9(8) . . ?
C14 C13 H7 105.2(9) . . ?
C12 C13 H7 109.9(9) . . ?
H8 C13 H7 106.5(12) . . ?
C3 C4 C5 121.72(9) . . ?
C3 C4 H4 121.6(10) . . ?
C5 C4 H4 116.7(10) . . ?
C6 C7 C8 114.59(9) . . ?
C6 C7 H18 109.6(8) . . ?
C8 C7 H18 110.7(9) . . ?
C6 C7 H17 109.8(9) . . ?
C8 C7 H17 108.0(10) . . ?
H18 C7 H17 103.5(13) . . ?
O4 C15 C5 112.96(9) . . ?
O4 C15 C14 109.47(9) . . ?
C5 C15 C14 114.48(8) . . ?
O4 C15 H5 109.3(9) . . ?
C5 C15 H5 105.7(9) . . ?
C14 C15 H5 104.5(9) . . ?
C1 C6 C5 117.89(9) . . ?
C1 C6 C7 119.59(9) . . ?
C5 C6 C7 122.50(9) . . ?
C13 C12 C11 116.10(8) . . ?
C13 C12 H10 110.1(9) . . ?
C11 C12 H10 108.0(9) . . ?
C13 C12 H9 106.5(10) . . ?
C11 C12 H9 109.0(9) . . ?
H10 C12 H9 106.8(14) . . ?
C1 C2 C3 119.76(10) . . ?
C1 C2 H2 120.3(9) . . ?
C3 C2 H2 120.0(9) . . ?
O2 C10 C11 107.23(8) . . ?
O2 C10 H14 107.4(9) . . ?
C11 C10 H14 110.8(9) . . ?
O2 C10 H13 106.7(9) . . ?
C11 C10 H13 111.7(9) . . ?
H14 C10 H13 112.7(12) . . ?
C4 C3 C2 119.08(10) . . ?
C4 C3 H3 120.3(9) . . ?
C2 C3 H3 120.6(9) . . ?
C10 C11 C12 116.25(9) . . ?
C10 C11 H12 107.2(9) . . ?
C12 C11 H12 109.9(9) . . ?
C10 C11 H11 108.0(10) . . ?
C12 C11 H11 106.3(10) . . ?
H12 C11 H11 109.1(14) . . ?

loop_
_geom_bond_atom_site_label_1
_geom_bond_atom_site_label_2
_geom_bond_distance
_geom_bond_site_symmetry_2
_geom_bond_publ_flag
O2 C9 1.3354(12) . ?
O2 C10 1.4578(12) . ?
O4 C15 1.4186(13) . ?
O4 H6 0.893(19) . ?
O3 C14 1.2151(13) . ?
O1 C9 1.2050(14) . ?
C14 C13 1.4998(13) . ?
C14 C15 1.5329(14) . ?
C5 C4 1.3973(14) . ?
C5 C6 1.4114(14) . ?
C5 C15 1.5186(14) . ?
C9 C8 1.5101(15) . ?
C1 C2 1.3870(15) . ?
C1 C6 1.3996(14) . ?
C1 H1 0.962(17) . ?
C8 C7 1.5280(15) . ?
C8 H16 1.018(15) . ?
C8 H15 0.957(15) . ?
C13 C12 1.5227(14) . ?
C13 H8 1.009(14) . ?
C13 H7 1.002(17) . ?
C4 C3 1.3882(15) . ?
C4 H4 0.954(16) . ?
C7 C6 1.5133(14) . ?
C7 H18 0.978(15) . ?
C7 H17 0.959(16) . ?
C15 H5 1.003(16) . ?
C12 C11 1.5329(16) . ?
C12 H10 1.011(17) . ?
C12 H9 0.966(18) . ?
C2 C3 1.3897(16) . ?
C2 H2 1.027(16) . ?
C10 C11 1.5116(15) . ?
C10 H14 0.992(14) . ?
C10 H13 0.962(16) . ?
C3 H3 0.989(16) . ?
C11 H12 0.986(16) . ?
C11 H11 0.961(18) . ?

loop_
_geom_hbond_atom_site_label_D
_geom_hbond_atom_site_label_H
_geom_hbond_atom_site_label_A
_geom_hbond_distance_DH
_geom_hbond_distance_HA
_geom_hbond_distance_DA
_geom_hbond_angle_DHA
_geom_hbond_site_symmetry_A
O4 H6 O3 0.893(19) 1.997(19) 2.6052(12) 124.1(16) .

loop_
_geom_torsion_atom_site_label_1
_geom_torsion_atom_site_label_2
_geom_torsion_atom_site_label_3
_geom_torsion_atom_site_label_4
_geom_torsion
_geom_torsion_site_symmetry_1
_geom_torsion_site_symmetry_2
_geom_torsion_site_symmetry_3
_geom_torsion_site_symmetry_4
_geom_torsion_publ_flag
C10 O2 C9 O1 5.38(14) . . . . ?
C10 O2 C9 C8 -173.13(8) . . . . ?
O1 C9 C8 C7 158.22(10) . . . . ?
O2 C9 C8 C7 -23.28(13) . . . . ?
O3 C14 C13 C12 -7.93(15) . . . . ?
C15 C14 C13 C12 176.20(8) . . . . ?
C6 C5 C4 C3 -0.05(15) . . . . ?
C15 C5 C4 C3 -178.19(9) . . . . ?
C9 C8 C7 C6 -63.47(12) . . . . ?
C4 C5 C15 O4 -127.92(10) . . . . ?
C6 C5 C15 O4 54.03(12) . . . . ?
C4 C5 C15 C14 105.89(10) . . . . ?
C6 C5 C15 C14 -72.16(12) . . . . ?
O3 C14 C15 O4 8.40(13) . . . . ?
C13 C14 C15 O4 -175.49(8) . . . . ?
O3 C14 C15 C5 136.39(10) . . . . ?
C13 C14 C15 C5 -47.50(12) . . . . ?
C2 C1 C6 C5 -1.02(15) . . . . ?
C2 C1 C6 C7 -179.39(9) . . . . ?
C4 C5 C6 C1 0.85(14) . . . . ?
C15 C5 C6 C1 178.86(9) . . . . ?
C4 C5 C6 C7 179.17(9) . . . . ?
C15 C5 C6 C7 -2.83(14) . . . . ?
C8 C7 C6 C1 -42.96(12) . . . . ?
C8 C7 C6 C5 138.75(9) . . . . ?
C14 C13 C12 C11 -62.03(13) . . . . ?
C6 C1 C2 C3 0.37(16) . . . . ?
C9 O2 C10 C11 160.66(8) . . . . ?
C5 C4 C3 C2 -0.61(16) . . . . ?
C1 C2 C3 C4 0.46(16) . . . . ?
O2 C10 C11 C12 79.36(11) . . . . ?
C13 C12 C11 C10 -49.67(13) . . . . ?

loop_
_cod_related_entry_id
_cod_related_entry_database
_cod_related_entry_code
1 ChemSpider 20573483
